data_4315476
loop_
_publ_author_name
'Daniel Lundberg'
'Ingmar Persson'
'Lars Eriksson'
'Paola D'Angelo'
'Simone de Panfilis'

_publ_contact_author_address
;Swedish University of Agricultural Sciences (SLU)
Dept. of Chemistry
P.O. Box 7015
S-750 07 Uppsala
Sweden
;
_publ_contact_author_email daniel.lundberg@kemi.slu.se
_publ_contact_author_fax +46-18-673476
_publ_contact_author_name 'Daniel Lundberg'
_publ_contact_author_phone +46-18-671549
_publ_section_title
;
 Structural Study of the N,N'-Dimethylpropyleneurea Solvated
 Lanthanoid(III) Ions in Solution and Solid State with an Analysis of the
 Ionic Radii of Lanthanoid(III) Ions
;
_journal_name_full 'Inorganic Chemistry'
_journal_page_first 4420
_journal_page_last 4432
_journal_paper_doi 10.1021/ic100034q
_journal_volume 49
_journal_year 2010
_chemical_formula_moiety 'C36 H72 Er N12 O6, 3(I)'
_chemical_formula_structural '(Er (C6 H12 N2 O)6) I3'
_chemical_formula_sum 'C36 H72 Er I3 N12 O6'
_chemical_formula_weight 1317.02
_chemical_name_common 'hexakis(dmpu)erbium(III) iodide'
_chemical_name_systematic 'hexakis[1,3-dimethyltetrahydropyrimidin-2(1H)-one-\kO]erbium(III) iodide'
_space_group_IT_number 14
_symmetry_cell_setting monoclinic
_symmetry_Int_Tables_number 14
_symmetry_space_group_name_Hall '-P 2yn'
_symmetry_space_group_name_H-M 'P 1 21/n 1'
_atom_sites_solution_hydrogens geom
_atom_sites_solution_primary direct
_atom_sites_solution_secondary difmap
_audit_creation_method SHELXL-97
_cell_angle_alpha 90.00
_cell_angle_beta 91.9314(19)
_cell_angle_gamma 90.00
_cell_formula_units_Z 2
_cell_length_a 12.1803(2)
_cell_length_b 11.8634(3)
_cell_length_c 17.5085(4)
_cell_measurement_reflns_used 5004
_cell_measurement_temperature 97(2)
_cell_measurement_theta_max 32.3402
_cell_measurement_theta_min 3.7577
_cell_volume 2528.54(10)
_computing_cell_refinement 'Crysalis RED (Oxford diffraction, 2008)'
_computing_data_collection 'Crysalis CCD (Oxford diffraction, 2008)'
_computing_data_reduction 'Crysalis RED'
_computing_structure_refinement 'SHELXL-97 (Sheldrick, 2008)'
_computing_structure_solution 'SHELXS-97 (Sheldrick, 2008)'
_diffrn_ambient_temperature 97(2)
_diffrn_detector_area_resol_mean 16.5467
_diffrn_measured_fraction_theta_full 0.996
_diffrn_measured_fraction_theta_max 0.996
_diffrn_measurement_device_type 'GONIOMETER OXFORD DIFFRACTION KM4 XCALIBUR2'
_diffrn_measurement_method '\w scans at different \f'
_diffrn_radiation_monochromator graphite
_diffrn_radiation_probe x-ray
_diffrn_radiation_source 'fine-focus sealed tube'
_diffrn_radiation_type MoK\a
_diffrn_radiation_wavelength 0.71073
_diffrn_reflns_av_R_equivalents 0.0677
_diffrn_reflns_av_sigmaI/netI 0.0823
_diffrn_reflns_limit_h_max 14
_diffrn_reflns_limit_h_min -14
_diffrn_reflns_limit_k_max 14
_diffrn_reflns_limit_k_min -13
_diffrn_reflns_limit_l_max 20
_diffrn_reflns_limit_l_min -16
_diffrn_reflns_number 15443
_diffrn_reflns_theta_full 25.03
_diffrn_reflns_theta_max 25.03
_diffrn_reflns_theta_min 3.76
_diffrn_standards_number 0
_exptl_absorpt_coefficient_mu 3.542
_exptl_absorpt_correction_T_max 0.73000
_exptl_absorpt_correction_T_min 0.4978016
_exptl_absorpt_correction_type multi-scan
_exptl_absorpt_process_details 'Crysalis RED (Oxford Diffraction, 2008)'
_exptl_crystal_colour colourless
_exptl_crystal_density_diffrn 1.730
_exptl_crystal_density_method 'not measured'
_exptl_crystal_description block
_exptl_crystal_F_000 1294
_exptl_crystal_size_max 0.11
_exptl_crystal_size_mid 0.10
_exptl_crystal_size_min 0.09
_refine_diff_density_max 2.075
_refine_diff_density_min -1.363
_refine_diff_density_rms 0.169
_refine_ls_extinction_method none
_refine_ls_goodness_of_fit_ref 0.865
_refine_ls_hydrogen_treatment constr
_refine_ls_matrix_type full
_refine_ls_number_parameters 271
_refine_ls_number_reflns 4449
_refine_ls_number_restraints 0
_refine_ls_restrained_S_all 0.865
_refine_ls_R_factor_all 0.0686
_refine_ls_R_factor_gt 0.0393
_refine_ls_shift/su_max 0.000
_refine_ls_shift/su_mean 0.000
_refine_ls_structure_factor_coef Fsqd
_refine_ls_weighting_details 'calc w=1/[\s^2^(Fo^2^)+(0.0459P)^2^] where P=(Fo^2^+2Fc^2^)/3'
_refine_ls_weighting_scheme calc
_refine_ls_wR_factor_gt 0.0851
_refine_ls_wR_factor_ref 0.0903
_reflns_number_gt 2914
_reflns_number_total 4449
_reflns_threshold_expression I>2\s(I)
_cod_data_source_file ic100034q_si_002_6.cif
_cod_data_source_block ccdc_Er
_cod_original_sg_symbol_H-M 'P 21/n'
_cod_database_code 4315476

loop_
_symmetry_equiv_pos_as_xyz
'x, y, z'
'-x+1/2, y+1/2, -z+1/2'
'-x, -y, -z'
'x-1/2, -y-1/2, z-1/2'

loop_
_atom_site_label
_atom_site_type_symbol
_atom_site_fract_x
_atom_site_fract_y
_atom_site_fract_z
_atom_site_U_iso_or_equiv
_atom_site_adp_type
_atom_site_occupancy
_atom_site_symmetry_multiplicity
_atom_site_calc_flag
_atom_site_refinement_flags
_atom_site_disorder_assembly
_atom_site_disorder_group
Er1 Er 0.0000 0.0000 0.0000 0.01748(13) Uani 1 2 d S . .
I1 I 0.52255(4) 0.02749(4) 0.27182(3) 0.03306(15) Uani 1 1 d . . .
I2 I 0.0000 0.0000 0.5000 0.02824(18) Uani 1 2 d S . .
O1 O 0.1486(3) -0.1067(4) 0.0140(2) 0.0205(10) Uani 1 1 d . . .
C1 C 0.2419(6) -0.1457(5) 0.0312(4) 0.0198(15) Uani 1 1 d . . .
N11 N 0.3249(4) -0.1299(4) -0.0169(3) 0.0212(13) Uani 1 1 d . . .
C11 C 0.3036(6) -0.0717(6) -0.0882(4) 0.0308(19) Uani 1 1 d . . .
H11A H 0.2355 -0.1004 -0.1125 0.046 Uiso 1 1 calc R . .
H11B H 0.3648 -0.0844 -0.1222 0.046 Uiso 1 1 calc R . .
H11C H 0.2961 0.0093 -0.0785 0.046 Uiso 1 1 calc R . .
C13 C 0.4363(6) -0.1712(6) -0.0002(4) 0.0297(18) Uani 1 1 d . . .
H13A H 0.4901 -0.1194 -0.0228 0.036 Uiso 1 1 calc R . .
H13B H 0.4453 -0.2464 -0.0237 0.036 Uiso 1 1 calc R . .
C14 C 0.4586(6) -0.1792(6) 0.0846(4) 0.036(2) Uani 1 1 d . . .
H14A H 0.5302 -0.2168 0.0947 0.043 Uiso 1 1 calc R . .
H14B H 0.4627 -0.1025 0.1068 0.043 Uiso 1 1 calc R . .
C15 C 0.3708(6) -0.2438(6) 0.1210(4) 0.0303(18) Uani 1 1 d . . .
H15A H 0.3803 -0.2382 0.1772 0.036 Uiso 1 1 calc R . .
H15B H 0.3766 -0.3243 0.1067 0.036 Uiso 1 1 calc R . .
N12 N 0.2598(5) -0.2006(5) 0.0969(3) 0.0214(13) Uani 1 1 d . . .
C12 C 0.1699(6) -0.2260(6) 0.1473(4) 0.0318(19) Uani 1 1 d . . .
H12A H 0.1717 -0.1730 0.1903 0.048 Uiso 1 1 calc R . .
H12B H 0.1780 -0.3031 0.1668 0.048 Uiso 1 1 calc R . .
H12C H 0.0996 -0.2189 0.1188 0.048 Uiso 1 1 calc R . .
O2 O 0.0826(4) 0.1405(4) 0.0614(2) 0.0215(11) Uani 1 1 d . . .
C2 C 0.1415(6) 0.2243(6) 0.0803(4) 0.0197(16) Uani 1 1 d . . .
N21 N 0.2420(5) 0.2062(5) 0.1151(3) 0.0217(14) Uani 1 1 d . . .
C21 C 0.2831(6) 0.0918(6) 0.1206(4) 0.0296(18) Uani 1 1 d . . .
H21A H 0.2218 0.0400 0.1286 0.044 Uiso 1 1 calc R . .
H21B H 0.3362 0.0861 0.1638 0.044 Uiso 1 1 calc R . .
H21C H 0.3191 0.0719 0.0733 0.044 Uiso 1 1 calc R . .
C23 C 0.3205(6) 0.2958(6) 0.1297(4) 0.0247(17) Uani 1 1 d . . .
H23A H 0.3680 0.3042 0.0853 0.030 Uiso 1 1 calc R . .
H23B H 0.3678 0.2765 0.1749 0.030 Uiso 1 1 calc R . .
C24 C 0.2608(6) 0.4065(6) 0.1440(4) 0.0275(17) Uani 1 1 d . . .
H24A H 0.2225 0.4021 0.1929 0.033 Uiso 1 1 calc R . .
H24B H 0.3146 0.4690 0.1478 0.033 Uiso 1 1 calc R . .
C25 C 0.1794(6) 0.4290(6) 0.0800(4) 0.0269(18) Uani 1 1 d . . .
H25A H 0.1336 0.4949 0.0928 0.032 Uiso 1 1 calc R . .
H25B H 0.2186 0.4469 0.0329 0.032 Uiso 1 1 calc R . .
N22 N 0.1086(4) 0.3298(4) 0.0667(3) 0.0210(13) Uani 1 1 d . . .
C22 C 0.0004(6) 0.3513(6) 0.0323(4) 0.0301(18) Uani 1 1 d . . .
H22A H 0.0076 0.3726 -0.0214 0.045 Uiso 1 1 calc R . .
H22B H -0.0349 0.4126 0.0597 0.045 Uiso 1 1 calc R . .
H22C H -0.0445 0.2830 0.0352 0.045 Uiso 1 1 calc R . .
O3 O -0.0584(4) -0.0647(4) 0.1102(2) 0.0236(11) Uani 1 1 d . . .
C3 C -0.1085(6) -0.0865(6) 0.1714(4) 0.0216(16) Uani 1 1 d . . .
N31 N -0.0906(4) -0.0205(5) 0.2327(3) 0.0241(13) Uani 1 1 d . . .
C31 C -0.0207(6) 0.0776(6) 0.2300(4) 0.0319(18) Uani 1 1 d . . .
H31A H 0.0425 0.0611 0.1987 0.048 Uiso 1 1 calc R . .
H31B H 0.0051 0.0975 0.2818 0.048 Uiso 1 1 calc R . .
H31C H -0.0623 0.1409 0.2075 0.048 Uiso 1 1 calc R . .
C33 C -0.1537(6) -0.0368(6) 0.3018(4) 0.0300(17) Uani 1 1 d . . .
H33A H -0.2250 0.0030 0.2962 0.036 Uiso 1 1 calc R . .
H33B H -0.1128 -0.0050 0.3466 0.036 Uiso 1 1 calc R . .
C34 C -0.1733(6) -0.1606(6) 0.3141(4) 0.0320(19) Uani 1 1 d . . .
H34A H -0.2194 -0.1719 0.3589 0.038 Uiso 1 1 calc R . .
H34B H -0.1024 -0.1998 0.3238 0.038 Uiso 1 1 calc R . .
C35 C -0.2307(6) -0.2082(6) 0.2432(4) 0.0298(18) Uani 1 1 d . . .
H35A H -0.2323 -0.2915 0.2467 0.036 Uiso 1 1 calc R . .
H35B H -0.3075 -0.1809 0.2402 0.036 Uiso 1 1 calc R . .
N32 N -0.1754(5) -0.1752(4) 0.1743(3) 0.0216(13) Uani 1 1 d . . .
C32 C -0.1991(6) -0.2438(6) 0.1073(4) 0.0308(19) Uani 1 1 d . . .
H32A H -0.1826 -0.2008 0.0612 0.046 Uiso 1 1 calc R . .
H32B H -0.2769 -0.2649 0.1056 0.046 Uiso 1 1 calc R . .
H32C H -0.1537 -0.3120 0.1096 0.046 Uiso 1 1 calc R . .

loop_
_atom_site_aniso_label
_atom_site_aniso_U_11
_atom_site_aniso_U_22
_atom_site_aniso_U_33
_atom_site_aniso_U_23
_atom_site_aniso_U_13
_atom_site_aniso_U_12
Er1 0.0113(2) 0.0181(3) 0.0232(2) -0.0001(2) 0.00231(17) -0.00031(19)
I1 0.0202(3) 0.0479(3) 0.0314(3) 0.0032(2) 0.0055(2) 0.0008(2)
I2 0.0281(4) 0.0250(4) 0.0319(4) -0.0031(3) 0.0055(3) -0.0035(3)
O1 0.009(2) 0.022(3) 0.030(3) 0.002(2) 0.004(2) 0.0026(19)
C1 0.018(4) 0.016(4) 0.026(4) -0.005(3) 0.003(3) 0.000(3)
N11 0.014(3) 0.021(3) 0.030(3) 0.001(2) 0.008(3) 0.003(2)
C11 0.027(4) 0.030(5) 0.036(5) 0.003(3) 0.014(4) 0.003(3)
C13 0.016(4) 0.023(4) 0.050(5) 0.001(3) 0.009(4) 0.001(3)
C14 0.009(4) 0.040(5) 0.057(6) -0.011(4) -0.006(4) 0.010(3)
C15 0.029(5) 0.033(5) 0.029(4) 0.009(3) -0.002(4) 0.013(3)
N12 0.014(3) 0.026(3) 0.024(3) 0.002(3) 0.002(3) 0.007(2)
C12 0.029(5) 0.033(5) 0.034(5) 0.008(3) 0.005(4) 0.001(3)
O2 0.015(3) 0.021(3) 0.029(3) -0.001(2) -0.002(2) -0.001(2)
C2 0.018(4) 0.021(4) 0.020(4) -0.003(3) 0.003(3) -0.002(3)
N21 0.017(3) 0.021(3) 0.027(3) -0.002(2) 0.002(3) 0.003(2)
C21 0.023(4) 0.022(4) 0.043(5) 0.000(3) -0.010(4) 0.003(3)
C23 0.016(4) 0.027(4) 0.031(4) -0.006(3) 0.002(3) -0.006(3)
C24 0.019(4) 0.021(4) 0.043(5) -0.008(3) 0.001(4) -0.006(3)
C25 0.027(4) 0.013(4) 0.042(5) -0.003(3) 0.006(4) 0.001(3)
N22 0.014(3) 0.020(3) 0.029(3) -0.001(2) -0.004(3) -0.001(2)
C22 0.027(4) 0.018(4) 0.045(5) 0.002(3) -0.009(4) 0.006(3)
O3 0.021(3) 0.029(3) 0.021(3) 0.001(2) 0.003(2) 0.001(2)
C3 0.017(4) 0.030(4) 0.019(4) 0.002(3) 0.004(3) 0.008(3)
N31 0.017(3) 0.031(4) 0.025(3) 0.002(3) 0.004(2) -0.002(3)
C31 0.029(4) 0.026(4) 0.041(5) -0.008(4) 0.000(4) -0.001(4)
C33 0.026(4) 0.039(5) 0.025(4) 0.000(3) 0.003(3) 0.005(3)
C34 0.029(5) 0.043(5) 0.025(4) 0.008(3) 0.016(4) -0.001(4)
C35 0.031(5) 0.026(4) 0.033(4) 0.006(3) 0.015(4) 0.003(3)
N32 0.021(3) 0.016(3) 0.028(3) 0.001(2) 0.008(3) 0.000(2)
C32 0.021(4) 0.030(5) 0.042(5) 0.001(4) 0.008(4) -0.007(3)

loop_
_atom_type_symbol
_atom_type_description
_atom_type_scat_dispersion_real
_atom_type_scat_dispersion_imag
_atom_type_scat_source
C C 0.0033 0.0016 'International Tables Vol C Tables 4.2.6.8 and 6.1.1.4'
H H 0.0000 0.0000 'International Tables Vol C Tables 4.2.6.8 and 6.1.1.4'
Er Er -0.2586 4.9576 'International Tables Vol C Tables 4.2.6.8 and 6.1.1.4'
I I -0.4742 1.8119 'International Tables Vol C Tables 4.2.6.8 and 6.1.1.4'
N N 0.0061 0.0033 'International Tables Vol C Tables 4.2.6.8 and 6.1.1.4'
O O 0.0106 0.0060 'International Tables Vol C Tables 4.2.6.8 and 6.1.1.4'

loop_
_geom_angle_atom_site_label_1
_geom_angle_atom_site_label_2
_geom_angle_atom_site_label_3
_geom_angle
_geom_angle_site_symmetry_1
_geom_angle_site_symmetry_3
_geom_angle_publ_flag
O2 Er1 O2 180.0(2) . 3 ?
O2 Er1 O1 88.83(16) . 3 ?
O2 Er1 O1 91.17(16) 3 3 ?
O2 Er1 O1 91.17(16) . . ?
O2 Er1 O1 88.83(16) 3 . ?
O1 Er1 O1 180.0(2) 3 . ?
O2 Er1 O3 89.53(16) . . ?
O2 Er1 O3 90.47(16) 3 . ?
O1 Er1 O3 90.51(16) 3 . ?
O1 Er1 O3 89.49(16) . . ?
O2 Er1 O3 90.47(16) . 3 ?
O2 Er1 O3 89.53(16) 3 3 ?
O1 Er1 O3 89.49(16) 3 3 ?
O1 Er1 O3 90.51(16) . 3 ?
O3 Er1 O3 180.0(3) . 3 ?
C1 O1 Er1 165.4(4) . . ?
O1 C1 N12 120.5(6) . . ?
O1 C1 N11 119.4(6) . . ?
N12 C1 N11 120.1(6) . . ?
C1 N11 C11 119.3(6) . . ?
C1 N11 C13 122.5(6) . . ?
C11 N11 C13 118.2(6) . . ?
N11 C11 H11A 109.5 . . ?
N11 C11 H11B 109.5 . . ?
H11A C11 H11B 109.5 . . ?
N11 C11 H11C 109.5 . . ?
H11A C11 H11C 109.5 . . ?
H11B C11 H11C 109.5 . . ?
N11 C13 C14 110.8(6) . . ?
N11 C13 H13A 109.5 . . ?
C14 C13 H13A 109.5 . . ?
N11 C13 H13B 109.5 . . ?
C14 C13 H13B 109.5 . . ?
H13A C13 H13B 108.1 . . ?
C15 C14 C13 110.5(6) . . ?
C15 C14 H14A 109.6 . . ?
C13 C14 H14A 109.6 . . ?
C15 C14 H14B 109.6 . . ?
C13 C14 H14B 109.6 . . ?
H14A C14 H14B 108.1 . . ?
C14 C15 N12 111.2(6) . . ?
C14 C15 H15A 109.4 . . ?
N12 C15 H15A 109.4 . . ?
C14 C15 H15B 109.4 . . ?
N12 C15 H15B 109.4 . . ?
H15A C15 H15B 108.0 . . ?
C1 N12 C12 121.2(6) . . ?
C1 N12 C15 122.1(6) . . ?
C12 N12 C15 116.6(5) . . ?
N12 C12 H12A 109.5 . . ?
N12 C12 H12B 109.5 . . ?
H12A C12 H12B 109.5 . . ?
N12 C12 H12C 109.5 . . ?
H12A C12 H12C 109.5 . . ?
H12B C12 H12C 109.5 . . ?
C2 O2 Er1 165.3(4) . . ?
O2 C2 N22 121.8(6) . . ?
O2 C2 N21 119.0(6) . . ?
N22 C2 N21 119.2(6) . . ?
C2 N21 C23 122.7(6) . . ?
C2 N21 C21 118.7(6) . . ?
C23 N21 C21 116.8(6) . . ?
N21 C21 H21A 109.5 . . ?
N21 C21 H21B 109.5 . . ?
H21A C21 H21B 109.5 . . ?
N21 C21 H21C 109.5 . . ?
H21A C21 H21C 109.5 . . ?
H21B C21 H21C 109.5 . . ?
N21 C23 C24 110.2(6) . . ?
N21 C23 H23A 109.6 . . ?
C24 C23 H23A 109.6 . . ?
N21 C23 H23B 109.6 . . ?
C24 C23 H23B 109.6 . . ?
H23A C23 H23B 108.1 . . ?
C25 C24 C23 109.8(6) . . ?
C25 C24 H24A 109.7 . . ?
C23 C24 H24A 109.7 . . ?
C25 C24 H24B 109.7 . . ?
C23 C24 H24B 109.7 . . ?
H24A C24 H24B 108.2 . . ?
N22 C25 C24 110.2(5) . . ?
N22 C25 H25A 109.6 . . ?
C24 C25 H25A 109.6 . . ?
N22 C25 H25B 109.6 . . ?
C24 C25 H25B 109.6 . . ?
H25A C25 H25B 108.1 . . ?
C2 N22 C22 120.1(6) . . ?
C2 N22 C25 123.5(6) . . ?
C22 N22 C25 116.3(5) . . ?
N22 C22 H22A 109.5 . . ?
N22 C22 H22B 109.5 . . ?
H22A C22 H22B 109.5 . . ?
N22 C22 H22C 109.5 . . ?
H22A C22 H22C 109.5 . . ?
H22B C22 H22C 109.5 . . ?
C3 O3 Er1 167.7(4) . . ?
O3 C3 N32 120.1(6) . . ?
O3 C3 N31 118.9(6) . . ?
N32 C3 N31 120.9(6) . . ?
C3 N31 C31 121.6(6) . . ?
C3 N31 C33 120.4(6) . . ?
C31 N31 C33 117.4(6) . . ?
N31 C31 H31A 109.5 . . ?
N31 C31 H31B 109.5 . . ?
H31A C31 H31B 109.5 . . ?
N31 C31 H31C 109.5 . . ?
H31A C31 H31C 109.5 . . ?
H31B C31 H31C 109.5 . . ?
N31 C33 C34 109.7(6) . . ?
N31 C33 H33A 109.7 . . ?
C34 C33 H33A 109.7 . . ?
N31 C33 H33B 109.7 . . ?
C34 C33 H33B 109.7 . . ?
H33A C33 H33B 108.2 . . ?
C33 C34 C35 108.5(6) . . ?
C33 C34 H34A 110.0 . . ?
C35 C34 H34A 110.0 . . ?
C33 C34 H34B 110.0 . . ?
C35 C34 H34B 110.0 . . ?
H34A C34 H34B 108.4 . . ?
N32 C35 C34 111.5(6) . . ?
N32 C35 H35A 109.3 . . ?
C34 C35 H35A 109.3 . . ?
N32 C35 H35B 109.3 . . ?
C34 C35 H35B 109.3 . . ?
H35A C35 H35B 108.0 . . ?
C3 N32 C32 121.2(6) . . ?
C3 N32 C35 123.0(6) . . ?
C32 N32 C35 115.8(6) . . ?
N32 C32 H32A 109.5 . . ?
N32 C32 H32B 109.5 . . ?
H32A C32 H32B 109.5 . . ?
N32 C32 H32C 109.5 . . ?
H32A C32 H32C 109.5 . . ?
H32B C32 H32C 109.5 . . ?

loop_
_geom_bond_atom_site_label_1
_geom_bond_atom_site_label_2
_geom_bond_distance
_geom_bond_site_symmetry_2
_geom_bond_publ_flag
Er1 O2 2.207(4) . ?
Er1 O2 2.207(4) 3 ?
Er1 O1 2.215(4) 3 ?
Er1 O1 2.215(4) . ?
Er1 O3 2.217(4) . ?
Er1 O3 2.217(4) 3 ?
O1 C1 1.254(8) . ?
C1 N12 1.334(8) . ?
C1 N11 1.351(8) . ?
N11 C11 1.442(8) . ?
N11 C13 1.463(8) . ?
C11 H11A 0.9800 . ?
C11 H11B 0.9800 . ?
C11 H11C 0.9800 . ?
C13 C14 1.503(10) . ?
C13 H13A 0.9900 . ?
C13 H13B 0.9900 . ?
C14 C15 1.478(10) . ?
C14 H14A 0.9900 . ?
C14 H14B 0.9900 . ?
C15 N12 1.493(9) . ?
C15 H15A 0.9900 . ?
C15 H15B 0.9900 . ?
N12 C12 1.462(9) . ?
C12 H12A 0.9800 . ?
C12 H12B 0.9800 . ?
C12 H12C 0.9800 . ?
O2 C2 1.265(7) . ?
C2 N22 1.333(8) . ?
C2 N21 1.366(8) . ?
N21 C23 1.446(8) . ?
N21 C21 1.449(8) . ?
C21 H21A 0.9800 . ?
C21 H21B 0.9800 . ?
C21 H21C 0.9800 . ?
C23 C24 1.526(9) . ?
C23 H23A 0.9900 . ?
C23 H23B 0.9900 . ?
C24 C25 1.495(9) . ?
C24 H24A 0.9900 . ?
C24 H24B 0.9900 . ?
C25 N22 1.472(8) . ?
C25 H25A 0.9900 . ?
C25 H25B 0.9900 . ?
N22 C22 1.453(8) . ?
C22 H22A 0.9800 . ?
C22 H22B 0.9800 . ?
C22 H22C 0.9800 . ?
O3 C3 1.276(8) . ?
C3 N32 1.333(8) . ?
C3 N31 1.342(8) . ?
N31 C31 1.443(8) . ?
N31 C33 1.467(8) . ?
C31 H31A 0.9800 . ?
C31 H31B 0.9800 . ?
C31 H31C 0.9800 . ?
C33 C34 1.505(10) . ?
C33 H33A 0.9900 . ?
C33 H33B 0.9900 . ?
C34 C35 1.512(10) . ?
C34 H34A 0.9900 . ?
C34 H34B 0.9900 . ?
C35 N32 1.455(8) . ?
C35 H35A 0.9900 . ?
C35 H35B 0.9900 . ?
N32 C32 1.449(9) . ?
C32 H32A 0.9800 . ?
C32 H32B 0.9800 . ?
C32 H32C 0.9800 . ?

loop_
_geom_torsion_atom_site_label_1
_geom_torsion_atom_site_label_2
_geom_torsion_atom_site_label_3
_geom_torsion_atom_site_label_4
_geom_torsion
_geom_torsion_site_symmetry_1
_geom_torsion_site_symmetry_2
_geom_torsion_site_symmetry_3
_geom_torsion_site_symmetry_4
_geom_torsion_publ_flag
O2 Er1 O1 C1 2.5(18) . . . . ?
O2 Er1 O1 C1 -177.5(18) 3 . . . ?
O3 Er1 O1 C1 -87.0(18) . . . . ?
O3 Er1 O1 C1 93.0(18) 3 . . . ?
Er1 O1 C1 N12 87.9(19) . . . . ?
Er1 O1 C1 N11 -90.9(18) . . . . ?
O1 C1 N11 C11 -2.0(9) . . . . ?
N12 C1 N11 C11 179.2(6) . . . . ?
O1 C1 N11 C13 179.0(6) . . . . ?
N12 C1 N11 C13 0.1(9) . . . . ?
C1 N11 C13 C14 -27.3(9) . . . . ?
C11 N11 C13 C14 153.7(6) . . . . ?
N11 C13 C14 C15 51.6(8) . . . . ?
C13 C14 C15 N12 -50.2(8) . . . . ?
O1 C1 N12 C12 5.7(10) . . . . ?
N11 C1 N12 C12 -175.5(6) . . . . ?
O1 C1 N12 C15 -177.3(6) . . . . ?
N11 C1 N12 C15 1.5(9) . . . . ?
C14 C15 N12 C1 24.6(9) . . . . ?
C14 C15 N12 C12 -158.2(6) . . . . ?
O1 Er1 O2 C2 -102.2(17) 3 . . . ?
O1 Er1 O2 C2 77.8(17) . . . . ?
O3 Er1 O2 C2 167.3(17) . . . . ?
O3 Er1 O2 C2 -12.7(17) 3 . . . ?
Er1 O2 C2 N22 85.3(18) . . . . ?
Er1 O2 C2 N21 -94.1(18) . . . . ?
O2 C2 N21 C23 171.8(6) . . . . ?
N22 C2 N21 C23 -7.6(10) . . . . ?
O2 C2 N21 C21 7.5(9) . . . . ?
N22 C2 N21 C21 -172.0(6) . . . . ?
C2 N21 C23 C24 31.4(9) . . . . ?
C21 N21 C23 C24 -164.1(6) . . . . ?
N21 C23 C24 C25 -52.6(8) . . . . ?
C23 C24 C25 N22 51.3(8) . . . . ?
O2 C2 N22 C22 2.9(10) . . . . ?
N21 C2 N22 C22 -177.7(6) . . . . ?
O2 C2 N22 C25 -173.0(6) . . . . ?
N21 C2 N22 C25 6.4(9) . . . . ?
C24 C25 N22 C2 -29.6(9) . . . . ?
C24 C25 N22 C22 154.3(6) . . . . ?
O2 Er1 O3 C3 83(2) . . . . ?
O2 Er1 O3 C3 -97(2) 3 . . . ?
O1 Er1 O3 C3 -5(2) 3 . . . ?
O1 Er1 O3 C3 175(2) . . . . ?
Er1 O3 C3 N32 100(2) . . . . ?
Er1 O3 C3 N31 -82(2) . . . . ?
O3 C3 N31 C31 3.3(9) . . . . ?
N32 C3 N31 C31 -178.3(6) . . . . ?
O3 C3 N31 C33 174.7(6) . . . . ?
N32 C3 N31 C33 -6.9(9) . . . . ?
C3 N31 C33 C34 37.0(8) . . . . ?
C31 N31 C33 C34 -151.3(6) . . . . ?
N31 C33 C34 C35 -56.5(7) . . . . ?
C33 C34 C35 N32 49.1(8) . . . . ?
O3 C3 N32 C32 -4.5(10) . . . . ?
N31 C3 N32 C32 177.1(6) . . . . ?
O3 C3 N32 C35 176.8(6) . . . . ?
N31 C3 N32 C35 -1.6(10) . . . . ?
C34 C35 N32 C3 -21.0(9) . . . . ?
C34 C35 N32 C32 160.2(6) . . . . ?
